data_4518469
loop_
_publ_author_name
'Zhang, Yueteng'
'Ji, Peng'
'Gao, Feng'
'Huang, He'
'Zeng, Fanxun'
'Wang, Wei'

_publ_section_title
;
 Photoredox Asymmetric Nucleophilic Dearomatization of Indoles with
 Neutral Radicals
;
_journal_issue 2
_journal_name_full 'ACS Catalysis'
_journal_page_first 998
_journal_page_last 1007
_journal_paper_doi 10.1021/acscatal.0c04696
_journal_volume 11
_journal_year 2021
_chemical_absolute_configuration ad
_chemical_formula_moiety 'C32 H40 I N3 O5 S'
_chemical_formula_sum 'C32 H40 I N3 O5 S'
_chemical_formula_weight 705.63
_space_group_crystal_system monoclinic
_space_group_IT_number 4
_space_group_name_Hall 'P 2yb'
_space_group_name_H-M_alt 'P 1 21 1'
_atom_sites_solution_hydrogens geom
_atom_sites_solution_primary dual
_audit_creation_date 2020-09-11
_audit_creation_method
;
Olex2 1.2
(compiled 2018.05.29 svn.r3508 for OlexSys, GUI svn.r5506)
;
_cell_angle_alpha 90
_cell_angle_beta 91.478(5)
_cell_angle_gamma 90
_cell_formula_units_Z 4
_cell_length_a 12.5558(19)
_cell_length_b 12.2352(18)
_cell_length_c 21.214(3)
_cell_measurement_reflns_used 9033
_cell_measurement_temperature 100.0
_cell_measurement_theta_max 26.372
_cell_measurement_theta_min 2.32
_cell_volume 3257.9(8)
_computing_cell_refinement 'SAINT v8.34A (Bruker, 2013)'
_computing_data_reduction 'SAINT v8.34A (Bruker, 2013)'
_computing_molecular_graphics 'Olex2 (Dolomanov et al., 2009)'
_computing_publication_material 'Olex2 (Dolomanov et al., 2009)'
_computing_structure_refinement 'ShelXL (Sheldrick, 2015)'
_computing_structure_solution 'ShelXT (Sheldrick, 2015)'
_diffrn_ambient_temperature 100.0
_diffrn_measured_fraction_theta_full 1.000
_diffrn_measured_fraction_theta_max 0.999
_diffrn_measurement_device_type 'Bruker APEX-II CCD'
_diffrn_measurement_method '\f and \w scans'
_diffrn_radiation_type MoK\a
_diffrn_radiation_wavelength 0.71073
_diffrn_reflns_av_R_equivalents 0.0316
_diffrn_reflns_av_unetI/netI 0.0298
_diffrn_reflns_Laue_measured_fraction_full 1.000
_diffrn_reflns_Laue_measured_fraction_max 0.999
_diffrn_reflns_limit_h_max 15
_diffrn_reflns_limit_h_min -15
_diffrn_reflns_limit_k_max 15
_diffrn_reflns_limit_k_min -15
_diffrn_reflns_limit_l_max 26
_diffrn_reflns_limit_l_min -26
_diffrn_reflns_number 75189
_diffrn_reflns_point_group_measured_fraction_full 1.000
_diffrn_reflns_point_group_measured_fraction_max 0.998
_diffrn_reflns_theta_full 25.242
_diffrn_reflns_theta_max 26.415
_diffrn_reflns_theta_min 0.960
_diffrn_standards_number 0
_exptl_absorpt_coefficient_mu 1.090
_exptl_absorpt_correction_T_max 0.7454
_exptl_absorpt_correction_T_min 0.6772
_exptl_absorpt_correction_type multi-scan
_exptl_absorpt_process_details
'SADABS-2014/5 (Bruker,2014/5) was used for absorption correction. wR2(int) was 0.0709 before and 0.0549 after correction. The Ratio of minimum to maximum transmission is 0.9085. The \l/2 correction factor is 0.00150.'
_exptl_crystal_colour 'clear light colourless'
_exptl_crystal_colour_lustre clear
_exptl_crystal_colour_modifier light
_exptl_crystal_colour_primary colourless
_exptl_crystal_density_diffrn 1.439
_exptl_crystal_description plate
_exptl_crystal_F_000 1448
_exptl_crystal_size_max 0.32
_exptl_crystal_size_mid 0.28
_exptl_crystal_size_min 0.05
_refine_diff_density_max 2.547
_refine_diff_density_min -0.533
_refine_diff_density_rms 0.070
_refine_ls_abs_structure_details
;
 Flack x determined using 5573 quotients [(I+)-(I-)]/[(I+)+(I-)]
 (Parsons, Flack and Wagner, Acta Cryst. B69 (2013) 249-259).
;
_refine_ls_abs_structure_Flack -0.032(3)
_refine_ls_extinction_method none
_refine_ls_goodness_of_fit_ref 1.043
_refine_ls_hydrogen_treatment constr
_refine_ls_matrix_type full
_refine_ls_number_parameters 846
_refine_ls_number_reflns 13370
_refine_ls_number_restraints 72
_refine_ls_restrained_S_all 1.043
_refine_ls_R_factor_all 0.0355
_refine_ls_R_factor_gt 0.0322
_refine_ls_shift/su_max 0.001
_refine_ls_shift/su_mean 0.000
_refine_ls_structure_factor_coef Fsqd
_refine_ls_weighting_details 'w=1/[\s^2^(Fo^2^)+(0.0456P)^2^+1.7607P] where P=(Fo^2^+2Fc^2^)/3'
_refine_ls_weighting_scheme calc
_refine_ls_wR_factor_gt 0.0793
_refine_ls_wR_factor_ref 0.0817
_reflns_Friedel_coverage 0.905
_reflns_Friedel_fraction_full 1.000
_reflns_Friedel_fraction_max 0.997
_reflns_number_gt 12524
_reflns_number_total 13370
_reflns_threshold_expression 'I > 2\s(I)'
_cod_data_source_file cs0c04696_si_003.cif
_cod_data_source_block mo_yz_13_178wq_0m
_cod_database_code 4518469
_shelx_shelxl_version_number 2014/7
_shelx_space_group_comment
;
The symmetry employed for this shelxl refinement is uniquely defined
by the following loop, which should always be used as a source of
symmetry information in preference to the above space-group names.
They are only intended as comments.
;
_shelx_estimated_absorpt_t_max 0.948
_shelx_estimated_absorpt_t_min 0.722
_olex2_refinement_description
;
1. Fixed Uiso
 At 1.2 times of:
  All C(H) groups, All C(H,H) groups
 At 1.5 times of:
  All C(H,H,H) groups
2. Restrained distances
 C29C-C31C
 1.51 with sigma of 0.002
 C29C-C32C
 1.51 with sigma of 0.002
 C29C-C30C
 1.51 with sigma of 0.002
 C29B-C31B
 1.51 with sigma of 0.002
 C29B-C32B
 1.51 with sigma of 0.002
 C29B-C30B
 1.51 with sigma of 0.002
 C29C-O4C
 1.5 with sigma of 0.002
 C29B-O4B
 1.5 with sigma of 0.002
3. Rigid bond restraints
 C32B, C29B
 with sigma for 1-2 distances of 0.001 and sigma for 1-3 distances of 0.001
 C28C, N1B
 with sigma for 1-2 distances of 0.001 and sigma for 1-3 distances of 0.001
 C28C, O4C
 with sigma for 1-2 distances of 0.001 and sigma for 1-3 distances of 0.001
 O5C, C28C
 with sigma for 1-2 distances of 0.001 and sigma for 1-3 distances of 0.001
 C29C, O4C
 with sigma for 1-2 distances of 0.001 and sigma for 1-3 distances of 0.001
 C29C, C30C
 with sigma for 1-2 distances of 0.001 and sigma for 1-3 distances of 0.001
 C29C, C31C
 with sigma for 1-2 distances of 0.001 and sigma for 1-3 distances of 0.001
 C31B, C29B
 with sigma for 1-2 distances of 0.001 and sigma for 1-3 distances of 0.001
 C32C, C29C
 with sigma for 1-2 distances of 0.001 and sigma for 1-3 distances of 0.001
4. Uiso/Uaniso restraints and constraints
C29C \\sim C30C: within 1.7A with sigma of 0.004 and sigma for terminal atoms
of 0.008
C32C \\sim C29C: within 1.7A with sigma of 0.04 and sigma for terminal atoms of
0.08
Uanis(C28C) \\sim Ueq, Uanis(O5C) \\sim Ueq, Uanis(O4C) \\sim Ueq: with sigma
of 0.01 and sigma for terminal atoms of 0.02
Uanis(C29C) \\sim Ueq, Uanis(C31C) \\sim Ueq: with sigma of 0.01 and sigma for
terminal atoms of 0.02
Uanis(C30C) \\sim Ueq: with sigma of 0.005 and sigma for terminal atoms of 0.01
Uanis(C32C) \\sim Ueq: with sigma of 0.02 and sigma for terminal atoms of 0.04
5. Others
 Sof(I1C)=1-FVAR(1)
 Sof(I1B)=FVAR(1)
 Sof(C28C)=Sof(O5C)=Sof(O4C)=Sof(C32C)=Sof(H32D)=Sof(H32E)=Sof(H32F)=Sof(C29C)=
 Sof(C31C)=Sof(H31D)=Sof(H31E)=Sof(H31F)=Sof(C30C)=Sof(H30D)=Sof(H30E)=
 Sof(H30F)=1-FVAR(2)
 Sof(O4B)=Sof(O5B)=Sof(C28B)=Sof(C31B)=Sof(H31A)=Sof(H31B)=Sof(H31C)=Sof(C29B)=
 Sof(C30B)=Sof(H30A)=Sof(H30B)=Sof(H30C)=Sof(C32B)=Sof(H32A)=Sof(H32B)=
 Sof(H32C)=FVAR(2)
6.a Ternary CH refined with riding coordinates:
 C18A(H18A), C7B(H7B), C8A(H8A), C8B(H8B), C18B(H18B), C7A(H7A), C20B(H20B),
 C20A(H20A)
6.b Secondary CH2 refined with riding coordinates:
 C19A(H19C,H19D), C9B(H9BA,H9BB), C9A(H9AA,H9AB), C19B(H19A,H19B), C22B(H22A,
 H22B), C21B(H21A,H21B), C21A(H21C,H21D), C24A(H24C,H24D), C24B(H24A,H24B),
 C22A(H22C,H22D)
6.c Aromatic/amide H refined with riding coordinates:
 C15A(H15A), C2A(H2A), C5A(H5A), C11B(H11B), C11A(H11A), C15B(H15B),
 C14B(H14B), C12B(H12B), C5B(H5B), C6A(H6A), C12A(H12A), C13A(H13A), C14A(H14A),
  C6B(H6B), C2B(H2B), C13B(H13B)
6.d Idealised Me refined as rotating group:
 C27A(H27D,H27E,H27F), C32A(H32G,H32H,H32I), C26B(H26A,H26B,H26C), C16A(H16D,
 H16E,H16F), C16B(H16A,H16B,H16C), C27B(H27A,H27B,H27C), C31A(H31G,H31H,H31I),
 C26A(H26D,H26E,H26F), C30A(H30G,H30H,H30I), C31B(H31A,H31B,H31C), C30B(H30A,
 H30B,H30C), C32B(H32A,H32B,H32C), C32C(H32D,H32E,H32F), C31C(H31D,H31E,H31F),
 C30C(H30D,H30E,H30F)
;
_olex2_submission_special_instructions 'No special instructions were received'

loop_
_space_group_symop_operation_xyz
'x, y, z'
'-x, y+1/2, -z'

loop_
_atom_site_label
_atom_site_type_symbol
_atom_site_fract_x
_atom_site_fract_y
_atom_site_fract_z
_atom_site_U_iso_or_equiv
_atom_site_adp_type
_atom_site_occupancy
_atom_site_site_symmetry_order
_atom_site_calc_flag
_atom_site_refinement_flags_posn
_atom_site_refinement_flags_adp
_atom_site_refinement_flags_occupancy
_atom_site_disorder_assembly
_atom_site_disorder_group
I1A I 0.47470(2) 0.85606(5) 0.76637(2) 0.03214(9) Uani 1 1 d . . . . .
I1B I 0.5401(3) 0.6207(3) 0.50180(15) 0.0691(9) Uani 0.65(2) 1 d . . P A 1
S1A S 0.38036(8) 0.52972(10) 0.99429(5) 0.0204(2) Uani 1 1 d . . . . .
S1B S 0.30870(8) 0.59445(9) 0.23243(5) 0.0190(2) Uani 1 1 d . . . . .
O1A O 0.4661(2) 0.3302(2) 0.86826(14) 0.0212(6) Uani 1 1 d . . . . .
O3B O 0.2683(3) 0.5102(3) 0.19177(15) 0.0269(7) Uani 1 1 d . . . . .
O2A O 0.3509(2) 0.6346(3) 0.96882(15) 0.0274(7) Uani 1 1 d . . . . .
O4A O 0.2371(2) 0.2159(3) 0.72720(14) 0.0246(7) Uani 1 1 d . . . . .
O1B O 0.0847(2) 0.5604(3) 0.34724(16) 0.0294(7) Uani 1 1 d . . . . .
O5A O 0.3165(3) 0.3238(3) 0.65413(14) 0.0281(7) Uani 1 1 d . . . . .
O2B O 0.4132(2) 0.5783(3) 0.26028(15) 0.0291(7) Uani 1 1 d . . . . .
N3A N 0.4582(3) 0.4624(3) 0.94239(15) 0.0174(7) Uani 1 1 d . . . . .
O3A O 0.2967(3) 0.4590(3) 1.01319(15) 0.0307(7) Uani 1 1 d . . . . .
N1A N 0.2921(3) 0.3825(3) 0.75436(16) 0.0206(8) Uani 1 1 d . . . . .
N3B N 0.2211(3) 0.6208(3) 0.29001(15) 0.0178(7) Uani 1 1 d . . . . .
N2B N 0.1638(3) 0.2419(3) 0.24992(18) 0.0275(8) Uani 1 1 d . . . . .
N2A N 0.0858(3) 0.3717(3) 0.88036(16) 0.0204(8) Uani 1 1 d . . . . .
N1B N 0.1530(3) 0.3283(3) 0.42034(18) 0.0320(10) Uani 1 1 d . U . . .
O4B O -0.0154(4) 0.2643(5) 0.42184(19) 0.0386(14) Uani 0.829(8) 1 d D . P B 1
C4A C 0.3363(3) 0.4871(4) 0.7488(2) 0.0196(8) Uani 1 1 d . . . . .
O5B O 0.0671(4) 0.3103(5) 0.5150(2) 0.0403(13) Uani 0.829(8) 1 d . . P B 1
C3A C 0.3504(3) 0.5346(3) 0.8081(2) 0.0193(8) Uani 1 1 d . . . . .
C10A C 0.0351(3) 0.2723(4) 0.8914(2) 0.0194(9) Uani 1 1 d . . . . .
C15A C 0.0547(3) 0.1796(4) 0.8544(2) 0.0217(9) Uani 1 1 d . . . . .
H15A H 0.1052 0.1837 0.8219 0.026 Uiso 1 1 calc R . . . .
C17B C 0.1704(3) 0.5401(4) 0.32431(19) 0.0201(8) Uani 1 1 d . . . . .
C18A C 0.5593(3) 0.4237(3) 0.97222(18) 0.0176(8) Uani 1 1 d . . . . .
H18A H 0.5505 0.3479 0.9889 0.021 Uiso 1 1 calc R . . . .
C17A C 0.4179(3) 0.4066(3) 0.88965(18) 0.0162(8) Uani 1 1 d . . . . .
C7B C 0.2278(3) 0.4331(3) 0.33693(19) 0.0204(9) Uani 1 1 d . . . . .
H7B H 0.2741 0.4130 0.3011 0.025 Uiso 1 1 calc R . . . .
C3B C 0.2925(3) 0.4425(3) 0.39849(19) 0.0211(9) Uani 1 1 d . . . . .
C2A C 0.3920(3) 0.6382(3) 0.8152(2) 0.0207(8) Uani 1 1 d . . . . .
H2A H 0.4026 0.6698 0.8558 0.025 Uiso 1 1 calc R . . . .
C19A C 0.6587(3) 0.4303(4) 0.9308(2) 0.0210(9) Uani 1 1 d . . . . .
H19C H 0.6889 0.3568 0.9232 0.025 Uiso 1 1 calc R . . . .
H19D H 0.6416 0.4654 0.8897 0.025 Uiso 1 1 calc R . . . .
C8A C 0.2542(3) 0.3667(4) 0.81938(17) 0.0165(8) Uani 1 1 d . . . . .
H8A H 0.2700 0.2912 0.8350 0.020 Uiso 1 1 calc R . . . .
C8B C 0.1468(4) 0.3410(4) 0.35067(19) 0.0240(9) Uani 1 1 d . . . . .
H8B H 0.0735 0.3652 0.3374 0.029 Uiso 1 1 calc R . . . .
C23B C 0.2391(3) 0.7993(3) 0.2410(2) 0.0188(8) Uani 1 1 d . . . . .
C18B C 0.1655(3) 0.7268(3) 0.2811(2) 0.0192(9) Uani 1 1 d . . . . .
H18B H 0.0957 0.7153 0.2582 0.023 Uiso 1 1 calc R . . . .
C5A C 0.3633(3) 0.5438(4) 0.6941(2) 0.0237(9) Uani 1 1 d . . . . .
H5A H 0.3539 0.5120 0.6535 0.028 Uiso 1 1 calc R . . . .
C7A C 0.3167(3) 0.4533(3) 0.85846(19) 0.0172(8) Uani 1 1 d . . . . .
H7A H 0.2704 0.4889 0.8902 0.021 Uiso 1 1 calc R . . . .
C28A C 0.2842(3) 0.3068(4) 0.7069(2) 0.0218(9) Uani 1 1 d . . . . .
C10B C 0.0644(4) 0.2454(3) 0.2196(2) 0.0250(9) Uani 1 1 d . . . . .
C4B C 0.2446(4) 0.3807(3) 0.4449(2) 0.0264(10) Uani 1 1 d . . . . .
C25A C 0.6603(3) 0.5906(4) 0.9964(2) 0.0234(9) Uani 1 1 d . . . . .
C9B C 0.1729(4) 0.2341(4) 0.3184(2) 0.0291(10) Uani 1 1 d . . . . .
H9BA H 0.2464 0.2121 0.3306 0.035 Uiso 1 1 calc R . . . .
H9BB H 0.1240 0.1766 0.3331 0.035 Uiso 1 1 calc R . . . .
C9A C 0.1333(3) 0.3907(4) 0.81949(19) 0.0195(8) Uani 1 1 d . . . . .
H9AA H 0.1213 0.4679 0.8071 0.023 Uiso 1 1 calc R . . . .
H9AB H 0.0970 0.3440 0.7875 0.023 Uiso 1 1 calc R . . . .
C11B C 0.0563(4) 0.2620(4) 0.1540(2) 0.0294(10) Uani 1 1 d . . . . .
H11B H 0.1189 0.2717 0.1304 0.035 Uiso 1 1 calc R . . . .
C11A C -0.0385(3) 0.2617(4) 0.9397(2) 0.0247(9) Uani 1 1 d . . . . .
H11A H -0.0526 0.3226 0.9660 0.030 Uiso 1 1 calc R . . . .
C20B C 0.2006(4) 0.9044(4) 0.3241(2) 0.0267(9) Uani 1 1 d . . . . .
H20B H 0.2133 0.9542 0.3609 0.032 Uiso 1 1 calc R . . . .
C25B C 0.3035(3) 0.8680(4) 0.2913(2) 0.0249(9) Uani 1 1 d . . . . .
C29A C 0.2323(3) 0.1173(4) 0.6858(2) 0.0242(9) Uani 1 1 d . . . . .
C15B C -0.0296(4) 0.2328(4) 0.2523(2) 0.0271(10) Uani 1 1 d . . . . .
H15B H -0.0265 0.2228 0.2968 0.033 Uiso 1 1 calc R . . . .
C27A C 0.6106(4) 0.6641(4) 0.9448(2) 0.0274(10) Uani 1 1 d . . . . .
H27D H 0.5820 0.6186 0.9103 0.041 Uiso 1 1 calc GR . . . .
H27E H 0.6652 0.7132 0.9286 0.041 Uiso 1 1 calc GR . . . .
H27F H 0.5529 0.7074 0.9625 0.041 Uiso 1 1 calc GR . . . .
C19B C 0.1492(4) 0.7951(4) 0.3410(2) 0.0267(10) Uani 1 1 d . . . . .
H19A H 0.0725 0.8042 0.3496 0.032 Uiso 1 1 calc R . . . .
H19B H 0.1854 0.7614 0.3781 0.032 Uiso 1 1 calc R . . . .
C32A C 0.1628(4) 0.1405(4) 0.6277(2) 0.0344(11) Uani 1 1 d . . . . .
H32G H 0.0939 0.1693 0.6406 0.052 Uiso 1 1 calc GR . . . .
H32H H 0.1517 0.0728 0.6038 0.052 Uiso 1 1 calc GR . . . .
H32I H 0.1981 0.1945 0.6012 0.052 Uiso 1 1 calc GR . . . .
C14B C -0.1281(4) 0.2347(4) 0.2206(2) 0.0301(10) Uani 1 1 d . . . . .
H14B H -0.1913 0.2246 0.2436 0.036 Uiso 1 1 calc R . . . .
C23A C 0.5858(3) 0.5042(4) 1.02695(19) 0.0208(9) Uani 1 1 d . . . . .
C12B C -0.0421(4) 0.2642(4) 0.1241(2) 0.0349(12) Uani 1 1 d . . . . .
H12B H -0.0463 0.2753 0.0798 0.042 Uiso 1 1 calc R . . . .
C22B C 0.1637(3) 0.8857(3) 0.2117(2) 0.0216(9) Uani 1 1 d . . . . .
H22A H 0.0999 0.8513 0.1917 0.026 Uiso 1 1 calc R . . . .
H22B H 0.2003 0.9303 0.1799 0.026 Uiso 1 1 calc R . . . .
C5B C 0.2878(4) 0.3763(4) 0.5058(2) 0.0296(11) Uani 1 1 d . . . . .
H5B H 0.2570 0.3312 0.5369 0.035 Uiso 1 1 calc R . . . .
C26B C 0.3671(4) 0.9608(4) 0.2615(3) 0.0352(12) Uani 1 1 d . . . . .
H26A H 0.4248 0.9299 0.2369 0.053 Uiso 1 1 calc GR . . . .
H26B H 0.3973 1.0078 0.2948 0.053 Uiso 1 1 calc GR . . . .
H26C H 0.3198 1.0040 0.2338 0.053 Uiso 1 1 calc GR . . . .
C6A C 0.4048(3) 0.6491(4) 0.7019(2) 0.0256(9) Uani 1 1 d . . . . .
H6A H 0.4242 0.6896 0.6658 0.031 Uiso 1 1 calc R . . . .
C16A C 0.0531(4) 0.4665(4) 0.9154(3) 0.0307(10) Uani 1 1 d . . . . .
H16D H -0.0234 0.4788 0.9083 0.046 Uiso 1 1 calc GR . . . .
H16E H 0.0927 0.5307 0.9014 0.046 Uiso 1 1 calc GR . . . .
H16F H 0.0678 0.4545 0.9605 0.046 Uiso 1 1 calc GR . . . .
C12A C -0.0911(4) 0.1637(4) 0.9496(2) 0.0291(10) Uani 1 1 d . . . . .
H12A H -0.1403 0.1584 0.9827 0.035 Uiso 1 1 calc R . . . .
C16B C 0.2569(4) 0.2340(4) 0.2120(3) 0.0352(12) Uani 1 1 d . . . . .
H16A H 0.2476 0.1743 0.1816 0.053 Uiso 1 1 calc GR . . . .
H16B H 0.3195 0.2195 0.2393 0.053 Uiso 1 1 calc GR . . . .
H16C H 0.2669 0.3029 0.1894 0.053 Uiso 1 1 calc GR . . . .
C21B C 0.1334(4) 0.9559(4) 0.2698(2) 0.0259(10) Uani 1 1 d . . . . .
H21A H 0.1525 1.0337 0.2637 0.031 Uiso 1 1 calc R . . . .
H21B H 0.0563 0.9506 0.2780 0.031 Uiso 1 1 calc R . . . .
C21A C 0.7653(4) 0.4339(4) 1.0308(2) 0.0283(10) Uani 1 1 d . . . . .
H21C H 0.8275 0.4661 1.0536 0.034 Uiso 1 1 calc R . . . .
H21D H 0.7816 0.3571 1.0199 0.034 Uiso 1 1 calc R . . . .
C1A C 0.4180(3) 0.6953(4) 0.7604(2) 0.0243(9) Uani 1 1 d . . . . .
C24A C 0.4819(3) 0.5424(4) 1.0550(2) 0.0275(10) Uani 1 1 d . . . . .
H24C H 0.4882 0.6194 1.0689 0.033 Uiso 1 1 calc R . . . .
H24D H 0.4641 0.4968 1.0918 0.033 Uiso 1 1 calc R . . . .
C13A C -0.0731(4) 0.0736(4) 0.9119(2) 0.0280(10) Uani 1 1 d . . . . .
H13A H -0.1107 0.0073 0.9183 0.034 Uiso 1 1 calc R . . . .
C27B C 0.3813(4) 0.8051(4) 0.3348(3) 0.0345(11) Uani 1 1 d . . . . .
H27A H 0.3447 0.7423 0.3531 0.052 Uiso 1 1 calc GR . . . .
H27B H 0.4073 0.8534 0.3687 0.052 Uiso 1 1 calc GR . . . .
H27C H 0.4416 0.7793 0.3104 0.052 Uiso 1 1 calc GR . . . .
C20A C 0.7357(3) 0.5011(4) 0.9710(2) 0.0239(9) Uani 1 1 d . . . . .
H20A H 0.7981 0.5299 0.9478 0.029 Uiso 1 1 calc R . . . .
C14A C 0.0011(3) 0.0820(4) 0.8646(2) 0.0251(9) Uani 1 1 d . . . . .
H14A H 0.0153 0.0204 0.8390 0.030 Uiso 1 1 calc R . . . .
C31A C 0.1805(4) 0.0323(4) 0.7269(3) 0.0353(11) Uani 1 1 d . . . . .
H31G H 0.2224 0.0238 0.7662 0.053 Uiso 1 1 calc GR . . . .
H31H H 0.1776 -0.0378 0.7045 0.053 Uiso 1 1 calc GR . . . .
H31I H 0.1081 0.0557 0.7365 0.053 Uiso 1 1 calc GR . . . .
C6B C 0.3772(4) 0.4393(5) 0.5200(2) 0.0333(11) Uani 1 1 d . . . . .
H6B H 0.4082 0.4373 0.5613 0.040 Uiso 1 1 calc R . . . .
C1B C 0.4214(4) 0.5051(5) 0.4744(2) 0.0395(13) Uani 1 1 d . . . . .
C24B C 0.2964(4) 0.7253(3) 0.1954(2) 0.0222(9) Uani 1 1 d . . . . .
H24A H 0.3677 0.7552 0.1864 0.027 Uiso 1 1 calc R . . . .
H24B H 0.2551 0.7192 0.1552 0.027 Uiso 1 1 calc R . . . .
C2B C 0.3815(4) 0.5070(4) 0.4125(2) 0.0304(10) Uani 1 1 d . . . . .
H2B H 0.4136 0.5505 0.3811 0.036 Uiso 1 1 calc R . . . .
C22A C 0.6632(4) 0.4413(4) 1.0709(2) 0.0302(11) Uani 1 1 d . . . . .
H22C H 0.6354 0.3677 1.0809 0.036 Uiso 1 1 calc R . . . .
H22D H 0.6773 0.4817 1.1107 0.036 Uiso 1 1 calc R . . . .
C26A C 0.7144(4) 0.6669(4) 1.0450(3) 0.0379(12) Uani 1 1 d . . . . .
H26D H 0.7616 0.7176 1.0234 0.057 Uiso 1 1 calc GR . . . .
H26E H 0.7562 0.6234 1.0755 0.057 Uiso 1 1 calc GR . . . .
H26F H 0.6600 0.7084 1.0670 0.057 Uiso 1 1 calc GR . . . .
C13B C -0.1350(4) 0.2509(4) 0.1566(3) 0.0355(12) Uani 1 1 d . . . . .
H13B H -0.2023 0.2529 0.1351 0.043 Uiso 1 1 calc R . . . .
C30A C 0.3451(4) 0.0844(5) 0.6703(3) 0.0395(12) Uani 1 1 d . . . . .
H30G H 0.3743 0.1370 0.6405 0.059 Uiso 1 1 calc GR . . . .
H30H H 0.3445 0.0114 0.6513 0.059 Uiso 1 1 calc GR . . . .
H30I H 0.3894 0.0836 0.7090 0.059 Uiso 1 1 calc GR . . . .
C28B C 0.0663(6) 0.3014(6) 0.4579(3) 0.0307(15) Uani 0.829(8) 1 d . . P B 1
C31B C -0.0955(7) 0.1399(6) 0.4982(3) 0.055(2) Uani 0.829(8) 1 d D U P B 1
H31A H -0.0539 0.0836 0.4770 0.083 Uiso 0.829(8) 1 calc GR . P B 1
H31B H -0.1633 0.1087 0.5114 0.083 Uiso 0.829(8) 1 calc GR . P B 1
H31C H -0.0553 0.1666 0.5353 0.083 Uiso 0.829(8) 1 calc GR . P B 1
C29B C -0.1170(4) 0.2337(5) 0.4532(3) 0.0508(19) Uani 0.829(8) 1 d D U P B 1
C30B C -0.1843(7) 0.1947(11) 0.3976(3) 0.083(4) Uani 0.829(8) 1 d D . P B 1
H30A H -0.1957 0.2551 0.3679 0.125 Uiso 0.829(8) 1 calc GR . P B 1
H30B H -0.2533 0.1689 0.4124 0.125 Uiso 0.829(8) 1 calc GR . P B 1
H30C H -0.1477 0.1347 0.3765 0.125 Uiso 0.829(8) 1 calc GR . P B 1
C32B C -0.1650(6) 0.3318(6) 0.4854(3) 0.063(2) Uani 0.829(8) 1 d D U P B 1
H32A H -0.1170 0.3563 0.5197 0.094 Uiso 0.829(8) 1 calc GR . P B 1
H32B H -0.2339 0.3114 0.5026 0.094 Uiso 0.829(8) 1 calc GR . P B 1
H32C H -0.1752 0.3910 0.4548 0.094 Uiso 0.829(8) 1 calc GR . P B 1
I1C I 0.5627(14) 0.582(2) 0.4998(4) 0.124(4) Uani 0.35(2) 1 d . . P A 2
C28C C 0.097(4) 0.255(4) 0.448(2) 0.046(7) Uani 0.171(8) 1 d . U P B 2
O5C O 0.102(3) 0.252(3) 0.5067(15) 0.064(9) Uani 0.171(8) 1 d . U P B 2
O4C O 0.0268(19) 0.204(2) 0.4134(11) 0.039(6) Uani 0.171(8) 1 d D U P B 2
C32C C -0.130(4) 0.199(5) 0.485(2) 0.073(13) Uani 0.171(8) 1 d D U P B 2
H32D H -0.0901 0.2554 0.5078 0.110 Uiso 0.171(8) 1 calc GR . P B 2
H32E H -0.1632 0.1492 0.5151 0.110 Uiso 0.171(8) 1 calc GR . P B 2
H32F H -0.1861 0.2330 0.4583 0.110 Uiso 0.171(8) 1 calc GR . P B 2
C29C C -0.0561(19) 0.135(2) 0.4438(11) 0.058(7) Uani 0.171(8) 1 d D U P B 2
C31C C 0.011(3) 0.038(3) 0.465(2) 0.080(12) Uani 0.171(8) 1 d D U P B 2
H31D H 0.0777 0.0380 0.4422 0.121 Uiso 0.171(8) 1 calc GR . P B 2
H31E H -0.0285 -0.0297 0.4555 0.121 Uiso 0.171(8) 1 calc GR . P B 2
H31F H 0.0257 0.0429 0.5102 0.121 Uiso 0.171(8) 1 calc GR . P B 2
C30C C -0.120(3) 0.093(4) 0.3878(14) 0.054(7) Uani 0.171(8) 1 d D U P B 2
H30D H -0.1166 0.1453 0.3531 0.081 Uiso 0.171(8) 1 calc GR . P B 2
H30E H -0.1948 0.0832 0.3996 0.081 Uiso 0.171(8) 1 calc GR . P B 2
H30F H -0.0914 0.0223 0.3744 0.081 Uiso 0.171(8) 1 calc GR . P B 2

loop_
_atom_site_aniso_label
_atom_site_aniso_U_11
_atom_site_aniso_U_22
_atom_site_aniso_U_33
_atom_site_aniso_U_23
_atom_site_aniso_U_13
_atom_site_aniso_U_12
I1A 0.03161(15) 0.02053(13) 0.04444(18) 0.00499(14) 0.00367(12) -0.00460(13)
I1B 0.0640(10) 0.1148(18) 0.0285(7) -0.0091(11) -0.0011(8) -0.0644(9)
S1A 0.0164(5) 0.0273(5) 0.0176(5) -0.0036(4) 0.0025(4) 0.0045(4)
S1B 0.0217(5) 0.0158(5) 0.0196(5) 0.0025(4) 0.0029(4) 0.0027(4)
O1A 0.0183(14) 0.0205(17) 0.0246(16) -0.0030(11) -0.0004(11) 0.0013(11)
O3B 0.0379(18) 0.0195(16) 0.0233(17) -0.0023(12) 0.0010(14) 0.0030(13)
O2A 0.0265(16) 0.0284(17) 0.0272(16) -0.0033(13) 0.0033(13) 0.0125(13)
O4A 0.0289(16) 0.0242(16) 0.0209(16) -0.0006(12) 0.0042(13) -0.0088(13)
O1B 0.0273(16) 0.0257(16) 0.0358(18) 0.0028(14) 0.0114(14) 0.0002(13)
O5A 0.0346(17) 0.0327(18) 0.0173(16) 0.0011(12) 0.0052(13) -0.0106(13)
O2B 0.0239(15) 0.0278(17) 0.0355(18) 0.0053(14) 0.0002(13) 0.0060(13)
N3A 0.0156(16) 0.0209(17) 0.0156(17) -0.0031(13) 0.0021(13) 0.0013(13)
O3A 0.0243(16) 0.043(2) 0.0257(17) 0.0013(14) 0.0109(13) 0.0006(14)
N1A 0.0226(17) 0.025(2) 0.0138(16) 0.0032(13) 0.0022(13) -0.0068(13)
N3B 0.0209(16) 0.0160(16) 0.0165(16) 0.0022(13) 0.0020(13) 0.0014(13)
N2B 0.032(2) 0.0261(19) 0.024(2) -0.0040(15) -0.0047(16) 0.0011(16)
N2A 0.0175(15) 0.022(2) 0.0220(17) -0.0007(14) 0.0058(13) -0.0031(14)
N1B 0.043(2) 0.034(2) 0.0186(19) 0.0065(15) -0.0068(16) -0.0170(17)
O4B 0.036(3) 0.060(3) 0.020(2) 0.008(2) -0.0041(19) -0.029(2)
C4A 0.0130(18) 0.023(2) 0.023(2) 0.0034(17) -0.0008(16) -0.0022(15)
O5B 0.042(3) 0.058(3) 0.021(2) 0.008(2) -0.004(2) -0.017(3)
C3A 0.0154(18) 0.021(2) 0.021(2) 0.0055(17) 0.0000(16) 0.0007(16)
C10A 0.0121(18) 0.028(2) 0.018(2) 0.0063(17) -0.0022(15) -0.0011(16)
C15A 0.0174(19) 0.030(2) 0.017(2) 0.0050(17) 0.0017(16) -0.0016(17)
C17B 0.020(2) 0.021(2) 0.018(2) -0.0012(16) -0.0016(16) -0.0015(17)
C18A 0.0182(19) 0.019(2) 0.016(2) -0.0015(15) -0.0024(15) 0.0026(15)
C17A 0.0136(18) 0.0201(19) 0.0151(19) 0.0018(16) 0.0034(14) -0.0047(15)
C7B 0.026(2) 0.0184(19) 0.017(2) -0.0006(16) -0.0002(17) -0.0019(17)
C3B 0.024(2) 0.021(2) 0.018(2) -0.0013(16) -0.0036(17) -0.0003(17)
C2A 0.0164(19) 0.021(2) 0.025(2) 0.0027(17) 0.0000(16) 0.0003(16)
C19A 0.0172(19) 0.025(2) 0.021(2) -0.0070(17) 0.0009(16) 0.0018(16)
C8A 0.0155(16) 0.020(2) 0.0138(17) 0.0027(16) 0.0012(13) -0.0020(17)
C8B 0.033(2) 0.021(2) 0.018(2) 0.0061(17) -0.0021(16) -0.0079(18)
C23B 0.0185(19) 0.0159(19) 0.022(2) 0.0034(16) -0.0015(16) 0.0017(16)
C18B 0.0179(19) 0.018(2) 0.022(2) 0.0015(16) 0.0009(16) 0.0022(16)
C5A 0.023(2) 0.027(2) 0.021(2) 0.0040(18) 0.0021(17) -0.0005(18)
C7A 0.0143(18) 0.020(2) 0.017(2) 0.0025(16) 0.0031(15) -0.0018(15)
C28A 0.020(2) 0.024(2) 0.021(2) 0.0030(17) -0.0026(17) -0.0033(17)
C10B 0.033(2) 0.015(2) 0.026(2) -0.0048(17) -0.0024(19) -0.0015(18)
C4B 0.035(2) 0.024(3) 0.020(2) 0.0007(16) -0.0007(18) -0.0040(17)
C25A 0.0145(19) 0.024(2) 0.031(2) -0.0116(19) -0.0033(17) 0.0005(16)
C9B 0.037(3) 0.017(2) 0.032(3) 0.0039(18) -0.013(2) -0.0050(19)
C9A 0.0140(18) 0.025(2) 0.020(2) 0.0060(16) -0.0004(15) -0.0030(15)
C11B 0.036(3) 0.025(2) 0.027(2) -0.0002(19) 0.003(2) 0.000(2)
C11A 0.020(2) 0.031(2) 0.023(2) 0.0026(18) 0.0053(17) 0.0007(18)
C20B 0.032(2) 0.021(2) 0.027(2) -0.0052(19) -0.0017(19) 0.0010(19)
C25B 0.0238(19) 0.018(2) 0.032(2) -0.0015(19) -0.0055(17) -0.0019(18)
C29A 0.024(2) 0.024(2) 0.025(2) -0.0028(18) 0.0004(17) -0.0044(17)
C15B 0.035(3) 0.027(2) 0.020(2) -0.0028(18) -0.0030(19) -0.0059(19)
C27A 0.022(2) 0.023(2) 0.037(3) -0.0008(19) 0.0020(19) -0.0022(18)
C19B 0.035(3) 0.022(2) 0.024(2) -0.0034(18) 0.0051(19) 0.0049(19)
C32A 0.037(3) 0.032(3) 0.034(3) 0.000(2) -0.011(2) -0.013(2)
C14B 0.031(2) 0.029(2) 0.031(3) -0.0022(19) 0.001(2) -0.004(2)
C23A 0.0185(19) 0.028(2) 0.016(2) -0.0073(17) 0.0005(16) 0.0086(17)
C12B 0.045(3) 0.036(3) 0.024(3) 0.007(2) -0.010(2) 0.000(2)
C22B 0.0219(19) 0.018(2) 0.025(2) 0.0045(15) -0.0002(17) 0.0027(15)
C5B 0.038(2) 0.033(3) 0.017(2) 0.0028(18) -0.0014(18) -0.004(2)
C26B 0.029(2) 0.024(2) 0.052(3) -0.003(2) -0.005(2) -0.006(2)
C6A 0.021(2) 0.029(2) 0.027(2) 0.0108(18) 0.0038(18) -0.0027(18)
C16A 0.024(2) 0.027(2) 0.041(3) -0.005(2) 0.008(2) -0.0020(19)
C12A 0.024(2) 0.040(3) 0.023(2) 0.009(2) 0.0058(18) -0.002(2)
C16B 0.028(2) 0.026(2) 0.051(3) 0.003(2) 0.002(2) 0.001(2)
C21B 0.029(2) 0.019(2) 0.030(2) 0.0007(18) -0.0025(19) 0.0044(18)
C21A 0.021(2) 0.035(3) 0.028(2) -0.007(2) -0.0073(18) 0.0095(19)
C1A 0.019(2) 0.019(2) 0.035(3) 0.0051(18) -0.0001(18) -0.0020(16)
C24A 0.022(2) 0.042(3) 0.018(2) -0.0113(19) -0.0008(17) 0.006(2)
C13A 0.027(2) 0.031(2) 0.026(2) 0.0105(19) 0.0016(18) -0.0092(19)
C27B 0.031(2) 0.029(2) 0.043(3) 0.000(2) -0.016(2) -0.002(2)
C20A 0.0166(19) 0.026(2) 0.029(2) -0.0069(18) -0.0002(17) 0.0015(17)
C14A 0.028(2) 0.025(2) 0.023(2) 0.0028(18) -0.0012(18) -0.0050(18)
C31A 0.044(3) 0.026(2) 0.036(3) 0.001(2) 0.008(2) -0.008(2)
C6B 0.033(3) 0.048(3) 0.018(2) 0.002(2) -0.0037(19) -0.007(2)
C1B 0.031(3) 0.059(4) 0.028(3) -0.002(2) -0.003(2) -0.020(2)
C24B 0.026(2) 0.018(2) 0.022(2) 0.0053(16) 0.0043(18) 0.0020(16)
C2B 0.031(2) 0.039(3) 0.021(2) 0.0036(19) 0.0026(19) -0.010(2)
C22A 0.031(2) 0.037(3) 0.022(2) -0.006(2) -0.0094(19) 0.012(2)
C26A 0.033(3) 0.036(3) 0.044(3) -0.023(2) -0.013(2) 0.003(2)
C13B 0.035(3) 0.034(3) 0.037(3) 0.007(2) -0.010(2) 0.000(2)
C30A 0.032(3) 0.034(3) 0.053(3) 0.008(2) 0.011(2) 0.005(2)
C28B 0.040(4) 0.030(3) 0.022(3) 0.006(3) -0.006(3) -0.013(3)
C31B 0.076(6) 0.060(5) 0.030(4) 0.009(3) 0.004(4) -0.038(4)
C29B 0.047(4) 0.082(5) 0.022(4) 0.015(3) -0.006(3) -0.035(3)
C30B 0.057(5) 0.154(11) 0.038(4) 0.024(5) -0.014(4) -0.067(6)
C32B 0.038(4) 0.109(7) 0.040(4) 0.026(4) 0.003(3) 0.000(4)
I1C 0.099(4) 0.228(10) 0.042(2) 0.040(3) -0.031(2) -0.117(6)
C28C 0.054(13) 0.046(13) 0.038(9) 0.009(10) 0.002(9) -0.026(10)
O5C 0.078(19) 0.08(2) 0.038(9) 0.014(15) 0.000(14) -0.037(16)
O4C 0.042(10) 0.043(11) 0.034(10) 0.002(8) 0.007(7) -0.015(8)
C32C 0.08(3) 0.09(3) 0.05(3) 0.00(2) -0.01(2) -0.01(2)
C29C 0.059(10) 0.071(11) 0.045(10) 0.009(8) 0.006(8) -0.037(8)
C31C 0.09(2) 0.073(18) 0.08(2) 0.030(18) -0.011(19) -0.038(13)
C30C 0.054(11) 0.064(11) 0.044(10) 0.007(9) 0.008(8) -0.033(9)

loop_
_atom_type_symbol
_atom_type_description
_atom_type_scat_dispersion_real
_atom_type_scat_dispersion_imag
_atom_type_scat_source
C C 0.0033 0.0016 'International Tables Vol C Tables 4.2.6.8 and 6.1.1.4'
H H 0.0000 0.0000 'International Tables Vol C Tables 4.2.6.8 and 6.1.1.4'
I I -0.4742 1.8119 'International Tables Vol C Tables 4.2.6.8 and 6.1.1.4'
N N 0.0061 0.0033 'International Tables Vol C Tables 4.2.6.8 and 6.1.1.4'
O O 0.0106 0.0060 'International Tables Vol C Tables 4.2.6.8 and 6.1.1.4'
S S 0.1246 0.1234 'International Tables Vol C Tables 4.2.6.8 and 6.1.1.4'

loop_
_geom_angle_atom_site_label_1
_geom_angle_atom_site_label_2
_geom_angle_atom_site_label_3
_geom_angle
_geom_angle_site_symmetry_1
_geom_angle_site_symmetry_3
_geom_angle_publ_flag
O2A S1A N3A 109.58(18) . . ?
O2A S1A C24A 111.3(2) . . ?
N3A S1A C24A 95.54(18) . . ?
O3A S1A O2A 117.6(2) . . ?
O3A S1A N3A 109.14(19) . . ?
O3A S1A C24A 111.4(2) . . ?
O3B S1B O2B 117.0(2) . . ?
O3B S1B N3B 110.21(19) . . ?
O3B S1B C24B 110.8(2) . . ?
O2B S1B N3B 109.38(18) . . ?
O2B S1B C24B 111.8(2) . . ?
N3B S1B C24B 95.49(19) . . ?
C28A O4A C29A 119.6(3) . . ?
C18A N3A S1A 112.2(2) . . ?
C17A N3A S1A 123.5(3) . . ?
C17A N3A C18A 118.4(3) . . ?
C4A N1A C8A 109.5(3) . . ?
C28A N1A C4A 125.2(4) . . ?
C28A N1A C8A 125.3(3) . . ?
C17B N3B S1B 123.8(3) . . ?
C17B N3B C18B 117.9(3) . . ?
C18B N3B S1B 112.7(3) . . ?
C10B N2B C9B 120.7(4) . . ?
C10B N2B C16B 118.4(4) . . ?
C16B N2B C9B 120.6(4) . . ?
C10A N2A C9A 119.2(3) . . ?
C10A N2A C16A 118.5(3) . . ?
C16A N2A C9A 117.3(4) . . ?
C4B N1B C8B 110.0(4) . . ?
C4B N1B C28B 122.4(4) . . ?
C28B N1B C8B 124.5(4) . . ?
C28C N1B C8B 120.9(19) . . ?
C28C N1B C4B 126.6(19) . . ?
C28B O4B C29B 118.5(5) . . ?
C3A C4A N1A 110.3(4) . . ?
C3A C4A C5A 120.9(4) . . ?
C5A C4A N1A 128.8(4) . . ?
C4A C3A C7A 109.2(4) . . ?
C2A C3A C4A 121.5(4) . . ?
C2A C3A C7A 129.3(4) . . ?
N2A C10A C15A 121.5(4) . . ?
N2A C10A C11A 121.0(4) . . ?
C11A C10A C15A 117.5(4) . . ?
C10A C15A H15A 119.5 . . ?
C14A C15A C10A 120.9(4) . . ?
C14A C15A H15A 119.5 . . ?
O1B C17B N3B 119.0(4) . . ?
O1B C17B C7B 121.8(4) . . ?
N3B C17B C7B 119.0(4) . . ?
N3A C18A H18A 110.3 . . ?
N3A C18A C19A 115.8(3) . . ?
N3A C18A C23A 106.4(3) . . ?
C19A C18A H18A 110.3 . . ?
C19A C18A C23A 103.4(3) . . ?
C23A C18A H18A 110.3 . . ?
O1A C17A N3A 120.3(3) . . ?
O1A C17A C7A 123.1(3) . . ?
N3A C17A C7A 116.4(3) . . ?
C17B C7B H7B 111.2 . . ?
C17B C7B C3B 109.1(3) . . ?
C17B C7B C8B 110.5(3) . . ?
C3B C7B H7B 111.2 . . ?
C3B C7B C8B 103.4(3) . . ?
C8B C7B H7B 111.2 . . ?
C4B C3B C7B 109.6(4) . . ?
C4B C3B C2B 121.1(4) . . ?
C2B C3B C7B 129.2(4) . . ?
C3A C2A H2A 121.2 . . ?
C3A C2A C1A 117.6(4) . . ?
C1A C2A H2A 121.2 . . ?
C18A C19A H19C 111.3 . . ?
C18A C19A H19D 111.3 . . ?
H19C C19A H19D 109.2 . . ?
C20A C19A C18A 102.6(3) . . ?
C20A C19A H19C 111.3 . . ?
C20A C19A H19D 111.3 . . ?
N1A C8A H8A 111.2 . . ?
N1A C8A C7A 103.8(3) . . ?
N1A C8A C9A 108.4(3) . . ?
C7A C8A H8A 111.2 . . ?
C9A C8A H8A 111.2 . . ?
C9A C8A C7A 110.7(3) . . ?
N1B C8B C7B 104.2(3) . . ?
N1B C8B H8B 109.6 . . ?
N1B C8B C9B 110.6(4) . . ?
C7B C8B H8B 109.6 . . ?
C9B C8B C7B 113.0(4) . . ?
C9B C8B H8B 109.6 . . ?
C18B C23B C25B 103.8(3) . . ?
C22B C23B C18B 104.2(3) . . ?
C22B C23B C25B 102.0(3) . . ?
C24B C23B C18B 107.9(3) . . ?
C24B C23B C25B 120.6(4) . . ?
C24B C23B C22B 116.6(4) . . ?
N3B C18B C23B 106.5(3) . . ?
N3B C18B H18B 110.1 . . ?
N3B C18B C19B 116.2(3) . . ?
C23B C18B H18B 110.1 . . ?
C19B C18B C23B 103.7(4) . . ?
C19B C18B H18B 110.1 . . ?
C4A C5A H5A 121.5 . . ?
C6A C5A C4A 117.1(4) . . ?
C6A C5A H5A 121.5 . . ?
C3A C7A C17A 107.7(3) . . ?
C3A C7A C8A 102.5(3) . . ?
C3A C7A H7A 111.3 . . ?
C17A C7A C8A 112.4(3) . . ?
C17A C7A H7A 111.3 . . ?
C8A C7A H7A 111.3 . . ?
O4A C28A N1A 110.5(4) . . ?
O5A C28A O4A 126.8(4) . . ?
O5A C28A N1A 122.8(4) . . ?
N2B C10B C11B 120.3(4) . . ?
N2B C10B C15B 121.8(4) . . ?
C15B C10B C11B 117.9(4) . . ?
C3B C4B N1B 110.5(4) . . ?
C5B C4B N1B 128.6(4) . . ?
C5B C4B C3B 120.9(4) . . ?
C27A C25A C23A 117.1(3) . . ?
C27A C25A C20A 113.8(4) . . ?
C20A C25A C23A 92.5(3) . . ?
C26A C25A C27A 106.7(4) . . ?
C26A C25A C23A 113.1(4) . . ?
C26A C25A C20A 113.5(3) . . ?
N2B C9B C8B 112.5(4) . . ?
N2B C9B H9BA 109.1 . . ?
N2B C9B H9BB 109.1 . . ?
C8B C9B H9BA 109.1 . . ?
C8B C9B H9BB 109.1 . . ?
H9BA C9B H9BB 107.8 . . ?
N2A C9A C8A 113.3(3) . . ?
N2A C9A H9AA 108.9 . . ?
N2A C9A H9AB 108.9 . . ?
C8A C9A H9AA 108.9 . . ?
C8A C9A H9AB 108.9 . . ?
H9AA C9A H9AB 107.7 . . ?
C10B C11B H11B 120.0 . . ?
C12B C11B C10B 120.1(5) . . ?
C12B C11B H11B 120.0 . . ?
C10A C11A H11A 119.5 . . ?
C12A C11A C10A 121.0(4) . . ?
C12A C11A H11A 119.5 . . ?
C25B C20B H20B 114.1 . . ?
C19B C20B H20B 114.1 . . ?
C19B C20B C25B 102.4(4) . . ?
C19B C20B C21B 107.8(4) . . ?
C21B C20B H20B 114.1 . . ?
C21B C20B C25B 103.3(4) . . ?
C20B C25B C23B 92.2(3) . . ?
C26B C25B C23B 112.5(4) . . ?
C26B C25B C20B 114.9(4) . . ?
C27B C25B C23B 116.8(4) . . ?
C27B C25B C20B 113.6(4) . . ?
C27B C25B C26B 106.8(4) . . ?
O4A C29A C32A 109.8(4) . . ?
O4A C29A C31A 103.2(4) . . ?
O4A C29A C30A 108.6(4) . . ?
C31A C29A C32A 110.4(4) . . ?
C31A C29A C30A 111.1(4) . . ?
C30A C29A C32A 113.1(4) . . ?
C10B C15B H15B 119.7 . . ?
C14B C15B C10B 120.7(4) . . ?
C14B C15B H15B 119.7 . . ?
C25A C27A H27D 109.5 . . ?
C25A C27A H27E 109.5 . . ?
C25A C27A H27F 109.5 . . ?
H27D C27A H27E 109.5 . . ?
H27D C27A H27F 109.5 . . ?
H27E C27A H27F 109.5 . . ?
C18B C19B H19A 111.3 . . ?
C18B C19B H19B 111.3 . . ?
C20B C19B C18B 102.4(3) . . ?
C20B C19B H19A 111.3 . . ?
C20B C19B H19B 111.3 . . ?
H19A C19B H19B 109.2 . . ?
C29A C32A H32G 109.5 . . ?
C29A C32A H32H 109.5 . . ?
C29A C32A H32I 109.5 . . ?
H32G C32A H32H 109.5 . . ?
H32G C32A H32I 109.5 . . ?
H32H C32A H32I 109.5 . . ?
C15B C14B H14B 119.6 . . ?
C13B C14B C15B 120.8(5) . . ?
C13B C14B H14B 119.6 . . ?
C18A C23A C25A 103.8(3) . . ?
C24A C23A C18A 108.5(3) . . ?
C24A C23A C25A 118.8(4) . . ?
C24A C23A C22A 116.9(4) . . ?
C22A C23A C18A 104.9(3) . . ?
C22A C23A C25A 102.4(3) . . ?
C11B C12B H12B 119.1 . . ?
C11B C12B C13B 121.9(5) . . ?
C13B C12B H12B 119.1 . . ?
C23B C22B H22A 111.2 . . ?
C23B C22B H22B 111.2 . . ?
C23B C22B C21B 102.6(3) . . ?
H22A C22B H22B 109.2 . . ?
C21B C22B H22A 111.2 . . ?
C21B C22B H22B 111.2 . . ?
C4B C5B H5B 120.8 . . ?
C6B C5B C4B 118.3(4) . . ?
C6B C5B H5B 120.8 . . ?
C25B C26B H26A 109.5 . . ?
C25B C26B H26B 109.5 . . ?
C25B C26B H26C 109.5 . . ?
H26A C26B H26B 109.5 . . ?
H26A C26B H26C 109.5 . . ?
H26B C26B H26C 109.5 . . ?
C5A C6A H6A 119.2 . . ?
C1A C6A C5A 121.6(4) . . ?
C1A C6A H6A 119.2 . . ?
N2A C16A H16D 109.5 . . ?
N2A C16A H16E 109.5 . . ?
N2A C16A H16F 109.5 . . ?
H16D C16A H16E 109.5 . . ?
H16D C16A H16F 109.5 . . ?
H16E C16A H16F 109.5 . . ?
C11A C12A H12A 119.5 . . ?
C13A C12A C11A 121.0(4) . . ?
C13A C12A H12A 119.5 . . ?
N2B C16B H16A 109.5 . . ?
N2B C16B H16B 109.5 . . ?
N2B C16B H16C 109.5 . . ?
H16A C16B H16B 109.5 . . ?
H16A C16B H16C 109.5 . . ?
H16B C16B H16C 109.5 . . ?
C20B C21B C22B 103.0(3) . . ?
C20B C21B H21A 111.2 . . ?
C20B C21B H21B 111.2 . . ?
C22B C21B H21A 111.2 . . ?
C22B C21B H21B 111.2 . . ?
H21A C21B H21B 109.1 . . ?
H21C C21A H21D 109.0 . . ?
C20A C21A H21C 111.1 . . ?
C20A C21A H21D 111.1 . . ?
C20A C21A C22A 103.5(3) . . ?
C22A C21A H21C 111.1 . . ?
C22A C21A H21D 111.1 . . ?
C2A C1A I1A 120.2(3) . . ?
C6A C1A I1A 118.4(3) . . ?
C6A C1A C2A 121.3(4) . . ?
S1A C24A H24C 110.3 . . ?
S1A C24A H24D 110.3 . . ?
C23A C24A S1A 107.1(3) . . ?
C23A C24A H24C 110.3 . . ?
C23A C24A H24D 110.3 . . ?
H24C C24A H24D 108.6 . . ?
C12A C13A H13A 120.6 . . ?
C12A C13A C14A 118.7(4) . . ?
C14A C13A H13A 120.6 . . ?
C25B C27B H27A 109.5 . . ?
C25B C27B H27B 109.5 . . ?
C25B C27B H27C 109.5 . . ?
H27A C27B H27B 109.5 . . ?
H27A C27B H27C 109.5 . . ?
H27B C27B H27C 109.5 . . ?
C19A C20A C25A 102.1(3) . . ?
C19A C20A C21A 106.8(4) . . ?
C19A C20A H20A 114.5 . . ?
C25A C20A H20A 114.5 . . ?
C21A C20A C25A 103.0(4) . . ?
C21A C20A H20A 114.5 . . ?
C15A C14A C13A 120.8(4) . . ?
C15A C14A H14A 119.6 . . ?
C13A C14A H14A 119.6 . . ?
C29A C31A H31G 109.5 . . ?
C29A C31A H31H 109.5 . . ?
C29A C31A H31I 109.5 . . ?
H31G C31A H31H 109.5 . . ?
H31G C31A H31I 109.5 . . ?
H31H C31A H31I 109.5 . . ?
C5B C6B H6B 119.8 . . ?
C1B C6B C5B 120.5(4) . . ?
C1B C6B H6B 119.8 . . ?
C6B C1B I1B 119.1(4) . . ?
C6B C1B C2B 121.8(4) . . ?
C6B C1B I1C 116.1(4) . . ?
C2B C1B I1B 118.7(4) . . ?
C2B C1B I1C 121.6(4) . . ?
S1B C24B H24A 110.3 . . ?
S1B C24B H24B 110.3 . . ?
C23B C24B S1B 106.9(3) . . ?
C23B C24B H24A 110.3 . . ?
C23B C24B H24B 110.3 . . ?
H24A C24B H24B 108.6 . . ?
C3B C2B C1B 117.3(4) . . ?
C3B C2B H2B 121.4 . . ?
C1B C2B H2B 121.4 . . ?
C23A C22A C21A 102.3(4) . . ?
C23A C22A H22C 111.3 . . ?
C23A C22A H22D 111.3 . . ?
C21A C22A H22C 111.3 . . ?
C21A C22A H22D 111.3 . . ?
H22C C22A H22D 109.2 . . ?
C25A C26A H26D 109.5 . . ?
C25A C26A H26E 109.5 . . ?
C25A C26A H26F 109.5 . . ?
H26D C26A H26E 109.5 . . ?
H26D C26A H26F 109.5 . . ?
H26E C26A H26F 109.5 . . ?
C14B C13B C12B 118.6(5) . . ?
C14B C13B H13B 120.7 . . ?
C12B C13B H13B 120.7 . . ?
C29A C30A H30G 109.5 . . ?
C29A C30A H30H 109.5 . . ?
C29A C30A H30I 109.5 . . ?
H30G C30A H30H 109.5 . . ?
H30G C30A H30I 109.5 . . ?
H30H C30A H30I 109.5 . . ?
O4B C28B N1B 110.3(5) . . ?
O5B C28B N1B 123.8(6) . . ?
O5B C28B O4B 125.8(6) . . ?
H31A C31B H31B 109.5 . . ?
H31A C31B H31C 109.5 . . ?
H31B C31B H31C 109.5 . . ?
C29B C31B H31A 109.5 . . ?
C29B C31B H31B 109.5 . . ?
C29B C31B H31C 109.5 . . ?
O4B C29B C31B 109.2(5) . . ?
O4B C29B C30B 101.4(4) . . ?
O4B C29B C32B 110.8(5) . . ?
C31B C29B C32B 112.6(6) . . ?
C30B C29B C31B 109.9(6) . . ?
C30B C29B C32B 112.4(7) . . ?
C29B C30B H30A 109.5 . . ?
C29B C30B H30B 109.5 . . ?
C29B C30B H30C 109.5 . . ?
H30A C30B H30B 109.5 . . ?
H30A C30B H30C 109.5 . . ?
H30B C30B H30C 109.5 . . ?
C29B C32B H32A 109.5 . . ?
C29B C32B H32B 109.5 . . ?
C29B C32B H32C 109.5 . . ?
H32A C32B H32B 109.5 . . ?
H32A C32B H32C 109.5 . . ?
H32B C32B H32C 109.5 . . ?
N1B C28C O4C 116(3) . . ?
O5C C28C N1B 117(3) . . ?
O5C C28C O4C 125(3) . . ?
C28C O4C C29C 120(3) . . ?
H32D C32C H32E 109.5 . . ?
H32D C32C H32F 109.5 . . ?
H32E C32C H32F 109.5 . . ?
C29C C32C H32D 109.5 . . ?
C29C C32C H32E 109.5 . . ?
C29C C32C H32F 109.5 . . ?
O4C C29C C32C 114(3) . . ?
O4C C29C C31C 101(2) . . ?
O4C C29C C30C 102(2) . . ?
C32C C29C C30C 108(3) . . ?
C31C C29C C32C 126(4) . . ?
C31C C29C C30C 104(3) . . ?
C29C C31C H31D 109.5 . . ?
C29C C31C H31E 109.5 . . ?
C29C C31C H31F 109.5 . . ?
H31D C31C H31E 109.5 . . ?
H31D C31C H31F 109.5 . . ?
H31E C31C H31F 109.5 . . ?
C29C C30C H30D 109.5 . . ?
C29C C30C H30E 109.5 . . ?
C29C C30C H30F 109.5 . . ?
H30D C30C H30E 109.5 . . ?
H30D C30C H30F 109.5 . . ?
H30E C30C H30F 109.5 . . ?

loop_
_geom_bond_atom_site_label_1
_geom_bond_atom_site_label_2
_geom_bond_distance
_geom_bond_site_symmetry_2
_geom_bond_publ_flag
I1A C1A 2.094(4) . ?
I1B C1B 2.124(6) . ?
S1A O2A 1.437(3) . ?
S1A N3A 1.704(3) . ?
S1A O3A 1.426(3) . ?
S1A C24A 1.794(4) . ?
S1B O3B 1.428(3) . ?
S1B O2B 1.438(3) . ?
S1B N3B 1.696(3) . ?
S1B C24B 1.788(4) . ?
O1A C17A 1.208(5) . ?
O4A C28A 1.337(5) . ?
O4A C29A 1.492(5) . ?
O1B C17B 1.219(5) . ?
O5A C28A 1.218(5) . ?
N3A C18A 1.481(5) . ?
N3A C17A 1.395(5) . ?
N1A C4A 1.401(5) . ?
N1A C8A 1.483(5) . ?
N1A C28A 1.369(6) . ?
N3B C17B 1.390(5) . ?
N3B C18B 1.483(5) . ?
N2B C10B 1.390(6) . ?
N2B C9B 1.457(6) . ?
N2B C16B 1.439(7) . ?
N2A C10A 1.396(6) . ?
N2A C9A 1.455(5) . ?
N2A C16A 1.443(6) . ?
N1B C8B 1.486(6) . ?
N1B C4B 1.405(6) . ?
N1B C28B 1.405(8) . ?
N1B C28C 1.30(4) . ?
O4B C28B 1.342(7) . ?
O4B C29B 1.501(3) . ?
C4A C3A 1.392(6) . ?
C4A C5A 1.401(6) . ?
O5B C28B 1.216(8) . ?
C3A C2A 1.378(6) . ?
C3A C7A 1.528(6) . ?
C10A C15A 1.404(7) . ?
C10A C11A 1.403(6) . ?
C15A H15A 0.9500 . ?
C15A C14A 1.390(6) . ?
C17B C7B 1.515(6) . ?
C18A H18A 1.0000 . ?
C18A C19A 1.547(6) . ?
C18A C23A 1.551(6) . ?
C17A C7A 1.529(5) . ?
C7B H7B 1.0000 . ?
C7B C3B 1.525(5) . ?
C7B C8B 1.550(6) . ?
C3B C4B 1.391(6) . ?
C3B C2B 1.394(6) . ?
C2A H2A 0.9500 . ?
C2A C1A 1.403(6) . ?
C19A H19C 0.9900 . ?
C19A H19D 0.9900 . ?
C19A C20A 1.540(6) . ?
C8A H8A 1.0000 . ?
C8A C7A 1.546(6) . ?
C8A C9A 1.545(5) . ?
C8B H8B 1.0000 . ?
C8B C9B 1.516(7) . ?
C23B C18B 1.550(6) . ?
C23B C25B 1.566(6) . ?
C23B C22B 1.541(5) . ?
C23B C24B 1.519(6) . ?
C18B H18B 1.0000 . ?
C18B C19B 1.539(6) . ?
C5A H5A 0.9500 . ?
C5A C6A 1.398(6) . ?
C7A H7A 1.0000 . ?
C10B C11B 1.406(7) . ?
C10B C15B 1.394(7) . ?
C4B C5B 1.389(6) . ?
C25A C27A 1.538(6) . ?
C25A C23A 1.563(6) . ?
C25A C20A 1.553(6) . ?
C25A C26A 1.536(6) . ?
C9B H9BA 0.9900 . ?
C9B H9BB 0.9900 . ?
C9A H9AA 0.9900 . ?
C9A H9AB 0.9900 . ?
C11B H11B 0.9500 . ?
C11B C12B 1.375(7) . ?
C11A H11A 0.9500 . ?
C11A C12A 1.387(7) . ?
C20B H20B 1.0000 . ?
C20B C25B 1.549(7) . ?
C20B C19B 1.532(6) . ?
C20B C21B 1.543(6) . ?
C25B C26B 1.534(7) . ?
C25B C27B 1.533(6) . ?
C29A C32A 1.519(6) . ?
C29A C31A 1.514(7) . ?
C29A C30A 1.516(7) . ?
C15B H15B 0.9500 . ?
C15B C14B 1.392(7) . ?
C27A H27D 0.9800 . ?
C27A H27E 0.9800 . ?
C27A H27F 0.9800 . ?
C19B H19A 0.9900 . ?
C19B H19B 0.9900 . ?
C32A H32G 0.9800 . ?
C32A H32H 0.9800 . ?
C32A H32I 0.9800 . ?
C14B H14B 0.9500 . ?
C14B C13B 1.374(7) . ?
C23A C24A 1.522(6) . ?
C23A C22A 1.536(6) . ?
C12B H12B 0.9500 . ?
C12B C13B 1.380(8) . ?
C22B H22A 0.9900 . ?
C22B H22B 0.9900 . ?
C22B C21B 1.558(6) . ?
C5B H5B 0.9500 . ?
C5B C6B 1.388(7) . ?
C26B H26A 0.9800 . ?
C26B H26B 0.9800 . ?
C26B H26C 0.9800 . ?
C6A H6A 0.9500 . ?
C6A C1A 1.369(7) . ?
C16A H16D 0.9800 . ?
C16A H16E 0.9800 . ?
C16A H16F 0.9800 . ?
C12A H12A 0.9500 . ?
C12A C13A 1.383(7) . ?
C16B H16A 0.9800 . ?
C16B H16B 0.9800 . ?
C16B H16C 0.9800 . ?
C21B H21A 0.9900 . ?
C21B H21B 0.9900 . ?
C21A H21C 0.9900 . ?
C21A H21D 0.9900 . ?
C21A C20A 1.549(7) . ?
C21A C22A 1.559(7) . ?
C24A H24C 0.9900 . ?
C24A H24D 0.9900 . ?
C13A H13A 0.9500 . ?
C13A C14A 1.391(7) . ?
C27B H27A 0.9800 . ?
C27B H27B 0.9800 . ?
C27B H27C 0.9800 . ?
C20A H20A 1.0000 . ?
C14A H14A 0.9500 . ?
C31A H31G 0.9800 . ?
C31A H31H 0.9800 . ?
C31A H31I 0.9800 . ?
C6B H6B 0.9500 . ?
C6B C1B 1.387(8) . ?
C1B C2B 1.394(7) . ?
C1B I1C 2.067(8) . ?
C24B H24A 0.9900 . ?
C24B H24B 0.9900 . ?
C2B H2B 0.9500 . ?
C22A H22C 0.9900 . ?
C22A H22D 0.9900 . ?
C26A H26D 0.9800 . ?
C26A H26E 0.9800 . ?
C26A H26F 0.9800 . ?
C13B H13B 0.9500 . ?
C30A H30G 0.9800 . ?
C30A H30H 0.9800 . ?
C30A H30I 0.9800 . ?
C31B H31A 0.9800 . ?
C31B H31B 0.9800 . ?
C31B H31C 0.9800 . ?
C31B C29B 1.512(3) . ?
C29B C30B 1.511(3) . ?
C29B C32B 1.513(3) . ?
C30B H30A 0.9800 . ?
C30B H30B 0.9800 . ?
C30B H30C 0.9800 . ?
C32B H32A 0.9800 . ?
C32B H32B 0.9800 . ?
C32B H32C 0.9800 . ?
C28C O5C 1.24(5) . ?
C28C O4C 1.30(5) . ?
O4C C29C 1.500(3) . ?
C32C H32D 0.9800 . ?
C32C H32E 0.9800 . ?
C32C H32F 0.9800 . ?
C32C C29C 1.510(3) . ?
C29C C31C 1.510(3) . ?
C29C C30C 1.510(3) . ?
C31C H31D 0.9800 . ?
C31C H31E 0.9800 . ?
C31C H31F 0.9800 . ?
C30C H30D 0.9800 . ?
C30C H30E 0.9800 . ?
C30C H30F 0.9800 . ?
